data_7237992
loop_
_publ_author_name
'Diebold, Morgane'
'Christ, Elliot'
'Biniek, Laure'
'Karmazin, Lydia'
'Heinrich, Beno\^it'
'Contal, Christophe'
'Ghosh, Suhrit'
'Mesini, Philippe J.'
'Brinkmann, Martin'

_publ_section_title
;
 Original polymorphism in a naphthalene bisimide \p-conjugated
 organogelator: a complex interplay between hydrogen bonding and
 heterocycle \p-stacking
;
_journal_issue 42
_journal_name_full 'Journal of Materials Chemistry C'
_journal_page_first 13120
_journal_paper_doi 10.1039/C9TC04402G
_journal_volume 7
_journal_year 2019
_chemical_formula_moiety 'C80 H120 N4 O12'
_chemical_formula_sum 'C80 H120 N4 O12'
_chemical_formula_weight 1329.79
_space_group_crystal_system monoclinic
_space_group_IT_number 14
_space_group_name_Hall '-P 2ybc'
_space_group_name_H-M_alt 'P 1 21/c 1'
_atom_sites_solution_hydrogens mixed
_atom_sites_solution_primary direct
_atom_sites_solution_secondary difmap
_audit_creation_method SHELXL-2013
_audit_update_record
;
2018-09-12 deposited with the CCDC.	2019-09-30 downloaded from the CCDC.
;
_cell_angle_alpha 90
_cell_angle_beta 97.135(6)
_cell_angle_gamma 90
_cell_formula_units_Z 2
_cell_length_a 24.2858(18)
_cell_length_b 16.1704(12)
_cell_length_c 9.8778(7)
_cell_measurement_reflns_used 4353
_cell_measurement_temperature 173(2)
_cell_measurement_theta_max 65.62
_cell_measurement_theta_min 3.29
_cell_volume 3849.1(5)
_computing_cell_refinement 'Bruker SAINT'
_computing_data_collection 'Bruker APEX2'
_computing_data_reduction 'Bruker SAINT'
_computing_molecular_graphics 'Bruker SHELXTL'
_computing_publication_material 'Bruker SHELXTL'
_computing_structure_refinement 'SHELXL-2013 (Sheldrick, 2013)'
_computing_structure_solution 'Superflip (Palatinus & Chapuis, 2007)'
_diffrn_ambient_temperature 173(2)
_diffrn_measured_fraction_theta_full 0.952
_diffrn_measured_fraction_theta_max 0.966
_diffrn_measurement_device_type 'Bruker APEX-II CCD'
_diffrn_measurement_method '\f and \w scans'
_diffrn_radiation_type CuK\a
_diffrn_radiation_wavelength 1.54178
_diffrn_reflns_av_R_equivalents 0.0791
_diffrn_reflns_av_unetI/netI 0.0974
_diffrn_reflns_Laue_measured_fraction_full 0.952
_diffrn_reflns_Laue_measured_fraction_max 0.966
_diffrn_reflns_limit_h_max 28
_diffrn_reflns_limit_h_min -26
_diffrn_reflns_limit_k_max 18
_diffrn_reflns_limit_k_min -19
_diffrn_reflns_limit_l_max 11
_diffrn_reflns_limit_l_min -10
_diffrn_reflns_number 26423
_diffrn_reflns_point_group_measured_fraction_full 0.952
_diffrn_reflns_point_group_measured_fraction_max 0.966
_diffrn_reflns_theta_full 67.679
_diffrn_reflns_theta_max 67.018
_diffrn_reflns_theta_min 1.833
_diffrn_source 'Cu-ImuS microfocus tube'
_exptl_absorpt_coefficient_mu 0.603
_exptl_absorpt_correction_T_max 0.7528
_exptl_absorpt_correction_T_min 0.6385
_exptl_absorpt_correction_type multi-scan
_exptl_absorpt_process_details sadabs
_exptl_crystal_colour yellow
_exptl_crystal_density_diffrn 1.147
_exptl_crystal_description needle
_exptl_crystal_F_000 1448
_exptl_crystal_size_max 0.45
_exptl_crystal_size_mid 0.15
_exptl_crystal_size_min 0.10
_refine_diff_density_max 0.283
_refine_diff_density_min -0.253
_refine_diff_density_rms 0.055
_refine_ls_extinction_coef 0.00077(18)
_refine_ls_extinction_expression Fc^*^=kFc[1+0.001xFc^2^\l^3^/sin(2\q)]^-1/4^
_refine_ls_extinction_method SHELXL
_refine_ls_goodness_of_fit_ref 1.030
_refine_ls_hydrogen_treatment mixed
_refine_ls_matrix_type full
_refine_ls_number_parameters 448
_refine_ls_number_reflns 6626
_refine_ls_number_restraints 0
_refine_ls_restrained_S_all 1.030
_refine_ls_R_factor_all 0.1464
_refine_ls_R_factor_gt 0.0762
_refine_ls_shift/su_max 0.000
_refine_ls_shift/su_mean 0.000
_refine_ls_structure_factor_coef Fsqd
_refine_ls_weighting_details 'w=1/[\s^2^(Fo^2^)+(0.1085P)^2^+1.2861P] where P=(Fo^2^+2Fc^2^)/3'
_refine_ls_weighting_scheme calc
_refine_ls_wR_factor_gt 0.1924
_refine_ls_wR_factor_ref 0.2371
_reflns_Friedel_coverage 0.000
_reflns_number_gt 3493
_reflns_number_total 6626
_reflns_threshold_expression 'I > 2\s(I)'
_cod_data_source_file c9tc04402g2.cif
_cod_data_source_block cgmb160309
_cod_original_sg_symbol_H-M 'P 21/c'
_cod_database_code 7237992
_shelx_space_group_comment
;
The symmetry employed for this shelxl refinement is uniquely defined
by the following loop, which should always be used as a source of
symmetry information in preference to the above space-group names.
They are only intended as comments.
;
_shelxl_version_number 2013-4

loop_
_space_group_symop_operation_xyz
'x, y, z'
'-x, y+1/2, -z+1/2'
'-x, -y, -z'
'x, -y-1/2, z-1/2'

loop_
_atom_site_label
_atom_site_type_symbol
_atom_site_fract_x
_atom_site_fract_y
_atom_site_fract_z
_atom_site_U_iso_or_equiv
_atom_site_adp_type
_atom_site_occupancy
_atom_site_site_symmetry_order
_atom_site_calc_flag
_atom_site_refinement_flags_posn
_atom_site_refinement_flags_adp
_atom_site_refinement_flags_occupancy
_atom_site_disorder_assembly
_atom_site_disorder_group
C1 C 0.51329(16) 0.0610(2) 0.8039(4) 0.0460(9) Uani 1 1 d . . . . .
C2 C 0.52907(14) 0.01965(19) 0.6805(3) 0.0395(8) Uani 1 1 d . . . . .
C3 C 0.49236(14) 0.02006(18) 0.5584(3) 0.0353(8) Uani 1 1 d . . . . .
C4 C 0.44026(14) 0.05811(19) 0.5519(3) 0.0379(8) Uani 1 1 d . . . . .
C5 C 0.42330(16) 0.0999(2) 0.6729(4) 0.0438(9) Uani 1 1 d . . . . .
C6 C 0.57987(15) -0.0178(2) 0.6843(4) 0.0470(9) Uani 1 1 d . . . . .
H6 H 0.6048 -0.0171 0.7664 0.056 Uiso 1 1 calc R U . . .
C7 C 0.40458(15) 0.0570(2) 0.4317(4) 0.0466(9) Uani 1 1 d . . . . .
H7 H 0.3693 0.0830 0.4275 0.056 Uiso 1 1 calc R U . . .
C8 C 0.44416(16) 0.1394(2) 0.9142(3) 0.0474(9) Uani 1 1 d . . . . .
H8A H 0.4686 0.1205 0.9961 0.057 Uiso 1 1 calc R U . . .
H8B H 0.4057 0.1232 0.9254 0.057 Uiso 1 1 calc R U . . .
C9 C 0.44734(15) 0.2327(2) 0.9053(3) 0.0429(9) Uani 1 1 d . . . . .
H9A H 0.4242 0.2511 0.8211 0.052 Uiso 1 1 calc R U . . .
H9B H 0.4314 0.2570 0.9838 0.052 Uiso 1 1 calc R U . . .
C10 C 0.53682(15) 0.27971(19) 1.0189(3) 0.0380(8) Uani 1 1 d . . . . .
C11 C 0.59207(14) 0.31640(19) 1.0073(3) 0.0369(8) Uani 1 1 d . . . . .
C12 C 0.60325(14) 0.35796(19) 0.8895(3) 0.0391(8) Uani 1 1 d . . . . .
H12 H 0.5753 0.3626 0.8135 0.047 Uiso 1 1 calc R U . . .
C13 C 0.65490(15) 0.39215(19) 0.8838(3) 0.0406(9) Uani 1 1 d . . . . .
C14 C 0.69597(15) 0.3867(2) 0.9964(3) 0.0412(8) Uani 1 1 d . . . . .
C15 C 0.68453(15) 0.3451(2) 1.1117(3) 0.0397(8) Uani 1 1 d . . . . .
C16 C 0.63293(14) 0.31069(19) 1.1182(3) 0.0393(8) Uani 1 1 d . . . . .
H16 H 0.6254 0.2830 1.1987 0.047 Uiso 1 1 calc R U . . .
C17 C 0.63796(15) 0.4223(2) 0.6433(3) 0.0471(9) Uani 1 1 d . . . . .
H17A H 0.6080 0.4642 0.6342 0.057 Uiso 1 1 calc R U . . .
H17B H 0.6209 0.3667 0.6348 0.057 Uiso 1 1 calc R U . . .
C18 C 0.67547(16) 0.4348(2) 0.5352(4) 0.0521(10) Uani 1 1 d . . . . .
H18A H 0.6548 0.4199 0.4458 0.062 Uiso 1 1 calc R U . . .
H18B H 0.7071 0.3961 0.5528 0.062 Uiso 1 1 calc R U . . .
C19 C 0.69812(18) 0.5211(2) 0.5252(4) 0.0605(11) Uani 1 1 d . . . . .
H19A H 0.7184 0.5370 0.6145 0.073 Uiso 1 1 calc R U . . .
H19B H 0.6669 0.5602 0.5040 0.073 Uiso 1 1 calc R U . . .
C20 C 0.73708(18) 0.5282(2) 0.4156(4) 0.0682(12) Uani 1 1 d . . . . .
H20A H 0.7695 0.4920 0.4414 0.082 Uiso 1 1 calc R U . . .
H20B H 0.7175 0.5070 0.3286 0.082 Uiso 1 1 calc R U . . .
C21 C 0.75804(18) 0.6147(3) 0.3909(5) 0.0739(13) Uani 1 1 d . . . . .
H21A H 0.7743 0.6387 0.4792 0.089 Uiso 1 1 calc R U . . .
H21B H 0.7879 0.6110 0.3315 0.089 Uiso 1 1 calc R U . . .
C22 C 0.7131(2) 0.6722(3) 0.3251(6) 0.1068(19) Uani 1 1 d . . . . .
H22A H 0.6959 0.6994 0.3992 0.128 Uiso 1 1 calc R U . A 1
H22B H 0.6841 0.6376 0.2736 0.128 Uiso 1 1 calc R U . A 1
C23 C 0.7286(4) 0.7400(5) 0.2287(9) 0.092(2) Uani 0.6 1 d . . P B 1
H23A H 0.7493 0.7158 0.1581 0.110 Uiso 0.6 1 calc R U P B 1
H23B H 0.6946 0.7664 0.1824 0.110 Uiso 0.6 1 calc R U P B 1
C24 C 0.7624(5) 0.8008(7) 0.3063(13) 0.104(3) Uani 0.6 1 d . . P B 1
H24A H 0.7423 0.8229 0.3784 0.156 Uiso 0.6 1 calc R U P B 1
H24B H 0.7710 0.8458 0.2460 0.156 Uiso 0.6 1 calc R U P B 1
H24C H 0.7970 0.7750 0.3476 0.156 Uiso 0.6 1 calc R U P B 1
C23B C 0.7444(7) 0.7674(10) 0.3437(17) 0.092(2) Uani 0.4 1 d . . P B 2
H23C H 0.7163 0.8119 0.3284 0.110 Uiso 0.4 1 calc R U P B 2
H23D H 0.7643 0.7735 0.4368 0.110 Uiso 0.4 1 calc R U P B 2
C24B C 0.7842(7) 0.7725(10) 0.2400(19) 0.104(3) Uani 0.4 1 d . . P B 2
H24D H 0.8148 0.7336 0.2641 0.156 Uiso 0.4 1 calc R U P B 2
H24E H 0.7990 0.8288 0.2381 0.156 Uiso 0.4 1 calc R U P B 2
H24F H 0.7650 0.7584 0.1498 0.156 Uiso 0.4 1 calc R U P B 2
C25 C 0.75695(18) 0.5008(2) 0.9978(5) 0.0772(14) Uani 1 1 d . . . . .
H25A H 0.7439 0.5218 1.0825 0.093 Uiso 1 1 calc R U . . .
H25B H 0.7355 0.5287 0.9191 0.093 Uiso 1 1 calc R U . . .
C26 C 0.8168(2) 0.5186(3) 0.9995(6) 0.1031(19) Uani 1 1 d . . . . .
H26A H 0.8289 0.4945 0.9159 0.124 Uiso 1 1 calc R U . . .
H26B H 0.8213 0.5792 0.9939 0.124 Uiso 1 1 calc R U . . .
C27 C 0.85478(19) 0.4884(3) 1.1176(5) 0.0798(14) Uani 1 1 d . . . . .
H27A H 0.8443 0.5161 1.2001 0.096 Uiso 1 1 calc R U . . .
H27B H 0.8477 0.4286 1.1276 0.096 Uiso 1 1 calc R U . . .
C28 C 0.9150(2) 0.4993(4) 1.1178(6) 0.1052(19) Uani 1 1 d . . . . .
H28A H 0.9261 0.4632 1.0449 0.126 Uiso 1 1 calc R U . . .
H28B H 0.9208 0.5570 1.0889 0.126 Uiso 1 1 calc R U . . .
C29 C 0.9535(2) 0.4849(3) 1.2356(6) 0.1040(19) Uani 1 1 d . . . . .
H29A H 0.9477 0.4272 1.2636 0.125 Uiso 1 1 calc R U . . .
H29B H 0.9419 0.5206 1.3084 0.125 Uiso 1 1 calc R U . . .
C30 C 1.0135(2) 0.4958(4) 1.2400(6) 0.0996(18) Uani 1 1 d . . . . .
H30A H 1.0252 0.4573 1.1712 0.120 Uiso 1 1 calc R U . . .
H30B H 1.0189 0.5523 1.2052 0.120 Uiso 1 1 calc R U . . .
C31 C 1.0524(3) 0.4868(5) 1.3568(9) 0.167(4) Uani 1 1 d . . . . .
H31A H 1.0468 0.4304 1.3919 0.200 Uiso 1 1 calc R U . . .
H31B H 1.0408 0.5256 1.4254 0.200 Uiso 1 1 calc R U . . .
C32 C 1.1126(2) 0.4971(4) 1.3614(7) 0.130(2) Uani 1 1 d . . . . .
H32A H 1.1282 0.4487 1.3202 0.195 Uiso 1 1 calc R U . . .
H32B H 1.1293 0.5025 1.4565 0.195 Uiso 1 1 calc R U . . .
H32C H 1.1204 0.5469 1.3106 0.195 Uiso 1 1 calc R U . . .
C33 C 0.72693(16) 0.2773(2) 1.3157(4) 0.0494(10) Uani 1 1 d . . . . .
H33A H 0.7210 0.2227 1.2709 0.059 Uiso 1 1 calc R U . . .
H33B H 0.6963 0.2874 1.3710 0.059 Uiso 1 1 calc R U . . .
C34 C 0.78224(16) 0.2790(2) 1.4054(4) 0.0550(10) Uani 1 1 d . . . . .
H34A H 0.7884 0.3354 1.4436 0.066 Uiso 1 1 calc R U . . .
H34B H 0.7807 0.2405 1.4826 0.066 Uiso 1 1 calc R U . . .
C35 C 0.83090(16) 0.2557(2) 1.3314(4) 0.0582(11) Uani 1 1 d . . . . .
H35A H 0.8325 0.2939 1.2536 0.070 Uiso 1 1 calc R U . . .
H35B H 0.8252 0.1991 1.2943 0.070 Uiso 1 1 calc R U . . .
C36 C 0.88603(17) 0.2590(3) 1.4236(4) 0.0679(12) Uani 1 1 d . . . . .
H36A H 0.8901 0.3144 1.4664 0.082 Uiso 1 1 calc R U . . .
H36B H 0.8852 0.2179 1.4975 0.082 Uiso 1 1 calc R U . . .
C37 C 0.93617(18) 0.2423(3) 1.3508(5) 0.0761(13) Uani 1 1 d . . . . .
H37A H 0.9367 0.2827 1.2757 0.091 Uiso 1 1 calc R U . . .
H37B H 0.9327 0.1864 1.3098 0.091 Uiso 1 1 calc R U . . .
C38 C 0.99054(18) 0.2477(3) 1.4437(5) 0.0828(15) Uani 1 1 d . . . . .
H38A H 0.9921 0.3014 1.4919 0.099 Uiso 1 1 calc R U . . .
H38B H 0.9913 0.2035 1.5134 0.099 Uiso 1 1 calc R U . . .
C39 C 1.0415(2) 0.2396(3) 1.3718(6) 0.1024(18) Uani 1 1 d . . . . .
H39A H 1.0408 0.2835 1.3018 0.123 Uiso 1 1 calc R U . . .
H39B H 1.0403 0.1856 1.3242 0.123 Uiso 1 1 calc R U . . .
C40 C 1.0959(2) 0.2457(4) 1.4672(7) 0.126(2) Uani 1 1 d . . . . .
H40A H 1.0979 0.2995 1.5134 0.189 Uiso 1 1 calc R U . . .
H40B H 1.1273 0.2402 1.4142 0.189 Uiso 1 1 calc R U . . .
H40C H 1.0975 0.2014 1.5353 0.189 Uiso 1 1 calc R U . . .
N1 N 0.46071(12) 0.09760(16) 0.7930(3) 0.0408(7) Uani 1 1 d . . . . .
N2 N 0.50302(13) 0.26443(16) 0.9043(3) 0.0398(7) Uani 1 1 d . . . . .
O1 O 0.54413(11) 0.06244(17) 0.9116(3) 0.0638(8) Uani 1 1 d . . . . .
O2 O 0.37904(11) 0.13526(16) 0.6731(3) 0.0598(7) Uani 1 1 d . . . . .
O3 O 0.52202(10) 0.26585(15) 1.1326(2) 0.0501(7) Uani 1 1 d . . . . .
O4 O 0.67164(10) 0.43065(15) 0.7729(2) 0.0547(7) Uani 1 1 d . . . . .
O5 O 0.74902(10) 0.41429(15) 0.9878(2) 0.0531(7) Uani 1 1 d . . . . .
O6 O 0.72844(10) 0.34124(14) 1.2150(2) 0.0494(7) Uani 1 1 d . . . . .
H2N H 0.5173(15) 0.265(2) 0.820(4) 0.057(11) Uiso 1 1 d . . . . .

loop_
_atom_site_aniso_label
_atom_site_aniso_U_11
_atom_site_aniso_U_22
_atom_site_aniso_U_33
_atom_site_aniso_U_23
_atom_site_aniso_U_13
_atom_site_aniso_U_12
C1 0.056(3) 0.036(2) 0.047(2) -0.0045(16) 0.0087(19) -0.0050(18)
C2 0.048(2) 0.0304(18) 0.040(2) -0.0014(15) 0.0038(16) 0.0007(16)
C3 0.043(2) 0.0258(17) 0.0362(19) -0.0010(13) 0.0022(15) -0.0051(15)
C4 0.042(2) 0.0277(17) 0.044(2) -0.0024(14) 0.0069(16) -0.0038(15)
C5 0.051(3) 0.034(2) 0.046(2) -0.0030(16) 0.0028(18) -0.0064(17)
C6 0.054(3) 0.037(2) 0.048(2) -0.0083(17) -0.0018(17) 0.0013(17)
C7 0.042(2) 0.038(2) 0.059(2) -0.0045(17) 0.0033(18) 0.0038(16)
C8 0.059(3) 0.038(2) 0.048(2) -0.0040(16) 0.0164(18) -0.0084(17)
C9 0.051(2) 0.0378(19) 0.042(2) -0.0083(16) 0.0137(16) -0.0046(16)
C10 0.055(2) 0.0307(18) 0.0308(19) -0.0008(14) 0.0144(16) -0.0018(16)
C11 0.049(2) 0.0292(18) 0.0330(19) -0.0033(14) 0.0088(16) 0.0000(15)
C12 0.050(2) 0.0301(18) 0.037(2) -0.0013(14) 0.0061(16) -0.0014(16)
C13 0.059(3) 0.0297(18) 0.035(2) 0.0016(14) 0.0119(17) -0.0052(16)
C14 0.046(2) 0.0317(18) 0.047(2) -0.0045(15) 0.0116(17) -0.0058(16)
C15 0.052(2) 0.0325(18) 0.0344(19) -0.0027(15) 0.0026(16) 0.0027(16)
C16 0.051(2) 0.0311(18) 0.038(2) -0.0002(15) 0.0122(17) -0.0027(16)
C17 0.061(3) 0.043(2) 0.038(2) 0.0032(16) 0.0049(17) -0.0064(17)
C18 0.066(3) 0.046(2) 0.046(2) 0.0063(17) 0.0128(18) 0.0009(19)
C19 0.072(3) 0.055(2) 0.058(3) 0.004(2) 0.022(2) -0.003(2)
C20 0.079(3) 0.052(3) 0.079(3) 0.009(2) 0.030(2) -0.006(2)
C21 0.075(3) 0.063(3) 0.087(3) 0.004(2) 0.023(2) -0.002(2)
C22 0.099(5) 0.066(3) 0.157(6) 0.031(4) 0.026(4) -0.002(3)
C23 0.108(7) 0.085(6) 0.085(6) 0.001(5) 0.020(5) 0.001(5)
C24 0.097(9) 0.078(8) 0.139(11) 0.011(6) 0.019(6) 0.010(5)
C23B 0.108(7) 0.085(6) 0.085(6) 0.001(5) 0.020(5) 0.001(5)
C24B 0.097(9) 0.078(8) 0.139(11) 0.011(6) 0.019(6) 0.010(5)
C25 0.067(3) 0.045(3) 0.116(4) 0.008(2) -0.003(3) -0.016(2)
C26 0.081(4) 0.085(4) 0.136(5) 0.032(3) -0.016(3) -0.034(3)
C27 0.069(3) 0.080(3) 0.087(4) -0.003(3) -0.004(3) -0.018(2)
C28 0.078(4) 0.113(5) 0.119(5) 0.021(4) -0.011(3) -0.022(3)
C29 0.076(4) 0.099(4) 0.131(5) 0.022(4) -0.010(4) -0.014(3)
C30 0.077(4) 0.103(4) 0.115(5) 0.004(3) -0.002(3) -0.005(3)
C31 0.087(5) 0.170(7) 0.228(9) 0.073(6) -0.037(6) -0.023(5)
C32 0.075(4) 0.150(6) 0.161(6) -0.009(5) -0.002(4) 0.002(4)
C33 0.061(3) 0.041(2) 0.045(2) 0.0034(17) 0.0035(18) 0.0017(18)
C34 0.066(3) 0.048(2) 0.051(2) 0.0043(18) 0.006(2) 0.0007(19)
C35 0.058(3) 0.055(3) 0.059(3) -0.001(2) -0.001(2) 0.004(2)
C36 0.059(3) 0.073(3) 0.070(3) 0.004(2) 0.000(2) 0.005(2)
C37 0.064(3) 0.077(3) 0.085(3) -0.002(3) -0.003(2) 0.010(2)
C38 0.057(3) 0.086(4) 0.104(4) 0.013(3) 0.004(3) 0.011(3)
C39 0.065(4) 0.106(4) 0.133(5) 0.000(4) 0.000(3) 0.011(3)
C40 0.065(4) 0.132(5) 0.177(7) 0.005(5) -0.003(4) 0.004(3)
N1 0.052(2) 0.0309(15) 0.0409(17) -0.0041(12) 0.0127(14) -0.0023(13)
N2 0.056(2) 0.0377(16) 0.0279(16) -0.0055(12) 0.0126(14) -0.0078(13)
O1 0.073(2) 0.0727(19) 0.0428(16) -0.0101(13) -0.0023(14) 0.0081(15)
O2 0.0511(18) 0.0624(18) 0.0666(19) -0.0190(14) 0.0095(13) 0.0071(14)
O3 0.0607(17) 0.0570(16) 0.0345(14) 0.0002(11) 0.0140(12) -0.0057(12)
O4 0.0672(18) 0.0560(16) 0.0407(15) 0.0075(12) 0.0061(12) -0.0202(13)
O5 0.0550(17) 0.0470(15) 0.0583(17) -0.0034(12) 0.0114(12) -0.0085(12)
O6 0.0587(17) 0.0401(14) 0.0476(15) 0.0059(11) 0.0002(12) -0.0067(11)

loop_
_atom_type_symbol
_atom_type_description
_atom_type_scat_dispersion_real
_atom_type_scat_dispersion_imag
_atom_type_scat_source
C C 0.0181 0.0091 'International Tables Vol C Tables 4.2.6.8 and 6.1.1.4'
H H 0.0000 0.0000 'International Tables Vol C Tables 4.2.6.8 and 6.1.1.4'
N N 0.0311 0.0180 'International Tables Vol C Tables 4.2.6.8 and 6.1.1.4'
O O 0.0492 0.0322 'International Tables Vol C Tables 4.2.6.8 and 6.1.1.4'

loop_
_geom_angle_atom_site_label_1
_geom_angle_atom_site_label_2
_geom_angle_atom_site_label_3
_geom_angle
_geom_angle_site_symmetry_1
_geom_angle_site_symmetry_3
O1 C1 N1 120.9(3) . .
O1 C1 C2 122.1(3) . .
N1 C1 C2 117.0(3) . .
C6 C2 C3 119.9(3) . .
C6 C2 C1 120.0(3) . .
C3 C2 C1 120.1(3) . .
C4 C3 C2 120.9(3) . .
C4 C3 C3 119.4(4) . 3_656
C2 C3 C3 119.6(4) . 3_656
C7 C4 C3 120.1(3) . .
C7 C4 C5 119.6(3) . .
C3 C4 C5 120.3(3) . .
O2 C5 N1 119.4(3) . .
O2 C5 C4 123.5(3) . .
N1 C5 C4 117.1(3) . .
C2 C6 C7 120.7(3) . 3_656
C2 C6 H6 119.7 . .
C7 C6 H6 119.7 3_656 .
C4 C7 C6 120.3(3) . 3_656
C4 C7 H7 119.8 . .
C6 C7 H7 119.8 3_656 .
N1 C8 C9 112.9(3) . .
N1 C8 H8A 109.0 . .
C9 C8 H8A 109.0 . .
N1 C8 H8B 109.0 . .
C9 C8 H8B 109.0 . .
H8A C8 H8B 107.8 . .
N2 C9 C8 114.1(3) . .
N2 C9 H9A 108.7 . .
C8 C9 H9A 108.7 . .
N2 C9 H9B 108.7 . .
C8 C9 H9B 108.7 . .
H9A C9 H9B 107.6 . .
O3 C10 N2 121.1(3) . .
O3 C10 C11 120.6(3) . .
N2 C10 C11 118.3(3) . .
C16 C11 C12 119.7(3) . .
C16 C11 C10 118.5(3) . .
C12 C11 C10 121.8(3) . .
C13 C12 C11 119.9(3) . .
C13 C12 H12 120.1 . .
C11 C12 H12 120.1 . .
O4 C13 C12 125.4(3) . .
O4 C13 C14 114.3(3) . .
C12 C13 C14 120.3(3) . .
O5 C14 C15 119.7(3) . .
O5 C14 C13 120.7(3) . .
C15 C14 C13 119.3(3) . .
C16 C15 C14 120.8(3) . .
C16 C15 O6 124.7(3) . .
C14 C15 O6 114.5(3) . .
C15 C16 C11 120.1(3) . .
C15 C16 H16 120.0 . .
C11 C16 H16 120.0 . .
O4 C17 C18 107.0(3) . .
O4 C17 H17A 110.3 . .
C18 C17 H17A 110.3 . .
O4 C17 H17B 110.3 . .
C18 C17 H17B 110.3 . .
H17A C17 H17B 108.6 . .
C17 C18 C19 115.5(3) . .
C17 C18 H18A 108.4 . .
C19 C18 H18A 108.4 . .
C17 C18 H18B 108.4 . .
C19 C18 H18B 108.4 . .
H18A C18 H18B 107.5 . .
C18 C19 C20 112.3(3) . .
C18 C19 H19A 109.1 . .
C20 C19 H19A 109.1 . .
C18 C19 H19B 109.1 . .
C20 C19 H19B 109.1 . .
H19A C19 H19B 107.9 . .
C21 C20 C19 115.6(4) . .
C21 C20 H20A 108.4 . .
C19 C20 H20A 108.4 . .
C21 C20 H20B 108.4 . .
C19 C20 H20B 108.4 . .
H20A C20 H20B 107.4 . .
C22 C21 C20 113.3(4) . .
C22 C21 H21A 108.9 . .
C20 C21 H21A 108.9 . .
C22 C21 H21B 108.9 . .
C20 C21 H21B 108.9 . .
H21A C21 H21B 107.7 . .
C21 C22 C23 119.1(5) . .
C21 C22 C23B 102.6(7) . .
C21 C22 H22A 107.5 . .
C23 C22 H22A 107.5 . .
C21 C22 H22B 107.5 . .
C23 C22 H22B 107.5 . .
H22A C22 H22B 107.0 . .
C24 C23 C22 109.0(8) . .
C24 C23 H23A 109.9 . .
C22 C23 H23A 109.9 . .
C24 C23 H23B 109.9 . .
C22 C23 H23B 109.9 . .
H23A C23 H23B 108.3 . .
C23 C24 H24A 109.5 . .
C23 C24 H24B 109.5 . .
H24A C24 H24B 109.5 . .
C23 C24 H24C 109.5 . .
H24A C24 H24C 109.5 . .
H24B C24 H24C 109.5 . .
C24B C23B C22 106.9(12) . .
C24B C23B H23C 110.3 . .
C22 C23B H23C 110.3 . .
C24B C23B H23D 110.3 . .
C22 C23B H23D 110.3 . .
H23C C23B H23D 108.6 . .
C23B C24B H24D 109.5 . .
C23B C24B H24E 109.5 . .
H24D C24B H24E 109.5 . .
C23B C24B H24F 109.5 . .
H24D C24B H24F 109.5 . .
H24E C24B H24F 109.5 . .
O5 C25 C26 108.5(4) . .
O5 C25 H25A 110.0 . .
C26 C25 H25A 110.0 . .
O5 C25 H25B 110.0 . .
C26 C25 H25B 110.0 . .
H25A C25 H25B 108.4 . .
C27 C26 C25 117.5(5) . .
C27 C26 H26A 107.9 . .
C25 C26 H26A 107.9 . .
C27 C26 H26B 107.9 . .
C25 C26 H26B 107.9 . .
H26A C26 H26B 107.2 . .
C28 C27 C26 119.0(5) . .
C28 C27 H27A 107.6 . .
C26 C27 H27A 107.6 . .
C28 C27 H27B 107.6 . .
C26 C27 H27B 107.6 . .
H27A C27 H27B 107.0 . .
C29 C28 C27 122.3(5) . .
C29 C28 H28A 106.7 . .
C27 C28 H28A 106.7 . .
C29 C28 H28B 106.7 . .
C27 C28 H28B 106.7 . .
H28A C28 H28B 106.6 . .
C28 C29 C30 123.9(5) . .
C28 C29 H29A 106.4 . .
C30 C29 H29A 106.4 . .
C28 C29 H29B 106.4 . .
C30 C29 H29B 106.4 . .
H29A C29 H29B 106.4 . .
C31 C30 C29 125.3(6) . .
C31 C30 H30A 106.0 . .
C29 C30 H30A 106.0 . .
C31 C30 H30B 106.0 . .
C29 C30 H30B 106.0 . .
H30A C30 H30B 106.3 . .
C30 C31 C32 125.5(7) . .
C30 C31 H31A 106.0 . .
C32 C31 H31A 106.0 . .
C30 C31 H31B 106.0 . .
C32 C31 H31B 106.0 . .
H31A C31 H31B 106.3 . .
C31 C32 H32A 109.5 . .
C31 C32 H32B 109.5 . .
H32A C32 H32B 109.5 . .
C31 C32 H32C 109.5 . .
H32A C32 H32C 109.5 . .
H32B C32 H32C 109.5 . .
O6 C33 C34 107.1(3) . .
O6 C33 H33A 110.3 . .
C34 C33 H33A 110.3 . .
O6 C33 H33B 110.3 . .
C34 C33 H33B 110.3 . .
H33A C33 H33B 108.6 . .
C35 C34 C33 113.7(3) . .
C35 C34 H34A 108.8 . .
C33 C34 H34A 108.8 . .
C35 C34 H34B 108.8 . .
C33 C34 H34B 108.8 . .
H34A C34 H34B 107.7 . .
C34 C35 C36 112.6(3) . .
C34 C35 H35A 109.1 . .
C36 C35 H35A 109.1 . .
C34 C35 H35B 109.1 . .
C36 C35 H35B 109.1 . .
H35A C35 H35B 107.8 . .
C37 C36 C35 114.1(4) . .
C37 C36 H36A 108.7 . .
C35 C36 H36A 108.7 . .
C37 C36 H36B 108.7 . .
C35 C36 H36B 108.7 . .
H36A C36 H36B 107.6 . .
C36 C37 C38 113.2(4) . .
C36 C37 H37A 108.9 . .
C38 C37 H37A 108.9 . .
C36 C37 H37B 108.9 . .
C38 C37 H37B 108.9 . .
H37A C37 H37B 107.7 . .
C39 C38 C37 114.5(4) . .
C39 C38 H38A 108.6 . .
C37 C38 H38A 108.6 . .
C39 C38 H38B 108.6 . .
C37 C38 H38B 108.6 . .
H38A C38 H38B 107.6 . .
C38 C39 C40 113.7(5) . .
C38 C39 H39A 108.8 . .
C40 C39 H39A 108.8 . .
C38 C39 H39B 108.8 . .
C40 C39 H39B 108.8 . .
H39A C39 H39B 107.7 . .
C39 C40 H40A 109.5 . .
C39 C40 H40B 109.5 . .
H40A C40 H40B 109.5 . .
C39 C40 H40C 109.5 . .
H40A C40 H40C 109.5 . .
H40B C40 H40C 109.5 . .
C1 N1 C5 124.4(3) . .
C1 N1 C8 118.0(3) . .
C5 N1 C8 117.5(3) . .
C10 N2 C9 122.4(3) . .
C10 N2 H2N 119(2) . .
C9 N2 H2N 117(2) . .
C13 O4 C17 118.6(3) . .
C14 O5 C25 115.9(3) . .
C15 O6 C33 117.3(3) . .

loop_
_geom_bond_atom_site_label_1
_geom_bond_atom_site_label_2
_geom_bond_distance
_geom_bond_site_symmetry_2
C1 O1 1.223(4) .
C1 N1 1.399(4) .
C1 C2 1.482(5) .
C2 C6 1.370(5) .
C2 C3 1.407(4) .
C3 C4 1.401(5) .
C3 C3 1.413(6) 3_656
C4 C7 1.381(4) .
C4 C5 1.476(5) .
C5 O2 1.217(4) .
C5 N1 1.402(4) .
C6 C7 1.402(5) 3_656
C6 H6 0.9500 .
C7 C6 1.402(5) 3_656
C7 H7 0.9500 .
C8 N1 1.474(4) .
C8 C9 1.514(5) .
C8 H8A 0.9900 .
C8 H8B 0.9900 .
C9 N2 1.447(4) .
C9 H9A 0.9900 .
C9 H9B 0.9900 .
C10 O3 1.241(4) .
C10 N2 1.336(4) .
C10 C11 1.484(5) .
C11 C16 1.387(4) .
C11 C12 1.399(4) .
C12 C13 1.378(5) .
C12 H12 0.9500 .
C13 O4 1.365(4) .
C13 C14 1.401(5) .
C14 O5 1.376(4) .
C14 C15 1.380(4) .
C15 C16 1.380(4) .
C15 O6 1.383(4) .
C16 H16 0.9500 .
C17 O4 1.438(4) .
C17 C18 1.501(5) .
C17 H17A 0.9900 .
C17 H17B 0.9900 .
C18 C19 1.507(5) .
C18 H18A 0.9900 .
C18 H18B 0.9900 .
C19 C20 1.528(5) .
C19 H19A 0.9900 .
C19 H19B 0.9900 .
C20 C21 1.518(5) .
C20 H20A 0.9900 .
C20 H20B 0.9900 .
C21 C22 1.518(6) .
C21 H21A 0.9900 .
C21 H21B 0.9900 .
C22 C23 1.530(10) .
C22 C23B 1.717(17) .
C22 H22A 0.9900 .
C22 H22B 0.9900 .
C23 C24 1.439(14) .
C23 H23A 0.9900 .
C23 H23B 0.9900 .
C24 H24A 0.9800 .
C24 H24B 0.9800 .
C24 H24C 0.9800 .
C23B C24B 1.50(2) .
C23B H23C 0.9900 .
C23B H23D 0.9900 .
C24B H24D 0.9800 .
C24B H24E 0.9800 .
C24B H24F 0.9800 .
C25 O5 1.415(4) .
C25 C26 1.479(6) .
C25 H25A 0.9900 .
C25 H25B 0.9900 .
C26 C27 1.477(6) .
C26 H26A 0.9900 .
C26 H26B 0.9900 .
C27 C28 1.474(6) .
C27 H27A 0.9900 .
C27 H27B 0.9900 .
C28 C29 1.419(6) .
C28 H28A 0.9900 .
C28 H28B 0.9900 .
C29 C30 1.461(7) .
C29 H29A 0.9900 .
C29 H29B 0.9900 .
C30 C31 1.407(8) .
C30 H30A 0.9900 .
C30 H30B 0.9900 .
C31 C32 1.464(7) .
C31 H31A 0.9900 .
C31 H31B 0.9900 .
C32 H32A 0.9800 .
C32 H32B 0.9800 .
C32 H32C 0.9800 .
C33 O6 1.439(4) .
C33 C34 1.515(5) .
C33 H33A 0.9900 .
C33 H33B 0.9900 .
C34 C35 1.512(5) .
C34 H34A 0.9900 .
C34 H34B 0.9900 .
C35 C36 1.524(5) .
C35 H35A 0.9900 .
C35 H35B 0.9900 .
C36 C37 1.514(6) .
C36 H36A 0.9900 .
C36 H36B 0.9900 .
C37 C38 1.514(6) .
C37 H37A 0.9900 .
C37 H37B 0.9900 .
C38 C39 1.507(7) .
C38 H38A 0.9900 .
C38 H38B 0.9900 .
C39 C40 1.529(7) .
C39 H39A 0.9900 .
C39 H39B 0.9900 .
C40 H40A 0.9800 .
C40 H40B 0.9800 .
C40 H40C 0.9800 .
N2 H2N 0.94(4) .

loop_
_geom_hbond_atom_site_label_D
_geom_hbond_atom_site_label_H
_geom_hbond_atom_site_label_A
_geom_hbond_distance_DH
_geom_hbond_distance_HA
_geom_hbond_distance_DA
_geom_hbond_angle_DHA
_geom_hbond_site_symmetry_A
N2 H2N O3 0.94(4) 1.94(4) 2.822(3) 157(3) 4_565

loop_
_geom_torsion_atom_site_label_1
_geom_torsion_atom_site_label_2
_geom_torsion_atom_site_label_3
_geom_torsion_atom_site_label_4
_geom_torsion
_geom_torsion_site_symmetry_1
_geom_torsion_site_symmetry_4
O1 C1 C2 C6 -0.8(5) . .
N1 C1 C2 C6 -179.7(3) . .
O1 C1 C2 C3 -179.6(3) . .
N1 C1 C2 C3 1.5(5) . .
C6 C2 C3 C4 -179.9(3) . .
C1 C2 C3 C4 -1.0(5) . .
C6 C2 C3 C3 1.6(5) . 3_656
C1 C2 C3 C3 -179.6(3) . 3_656
C2 C3 C4 C7 -179.3(3) . .
C3 C3 C4 C7 -0.7(5) 3_656 .
C2 C3 C4 C5 1.1(5) . .
C3 C3 C4 C5 179.7(3) 3_656 .
C7 C4 C5 O2 -0.9(5) . .
C3 C4 C5 O2 178.7(3) . .
C7 C4 C5 N1 178.7(3) . .
C3 C4 C5 N1 -1.7(4) . .
C3 C2 C6 C7 -1.1(5) . 3_656
C1 C2 C6 C7 -179.9(3) . 3_656
C3 C4 C7 C6 0.2(5) . 3_656
C5 C4 C7 C6 179.8(3) . 3_656
N1 C8 C9 N2 -65.4(4) . .
O3 C10 C11 C16 20.3(5) . .
N2 C10 C11 C16 -161.7(3) . .
O3 C10 C11 C12 -158.1(3) . .
N2 C10 C11 C12 19.9(5) . .
C16 C11 C12 C13 0.7(5) . .
C10 C11 C12 C13 179.0(3) . .
C11 C12 C13 O4 176.8(3) . .
C11 C12 C13 C14 -1.1(5) . .
O4 C13 C14 O5 -3.6(4) . .
C12 C13 C14 O5 174.4(3) . .
O4 C13 C14 C15 -176.7(3) . .
C12 C13 C14 C15 1.4(5) . .
O5 C14 C15 C16 -174.5(3) . .
C13 C14 C15 C16 -1.4(5) . .
O5 C14 C15 O6 5.0(4) . .
C13 C14 C15 O6 178.1(3) . .
C14 C15 C16 C11 1.0(5) . .
O6 C15 C16 C11 -178.4(3) . .
C12 C11 C16 C15 -0.7(5) . .
C10 C11 C16 C15 -179.1(3) . .
O4 C17 C18 C19 -67.8(4) . .
C17 C18 C19 C20 178.5(3) . .
C18 C19 C20 C21 175.2(4) . .
C19 C20 C21 C22 -69.0(6) . .
C20 C21 C22 C23 -148.1(6) . .
C20 C21 C22 C23B 167.6(6) . .
C21 C22 C23 C24 -68.6(10) . .
C23B C22 C23 C24 9.1(12) . .
C21 C22 C23B C24B 75.9(13) . .
C23 C22 C23B C24B -43.1(11) . .
O5 C25 C26 C27 -65.3(6) . .
C25 C26 C27 C28 175.4(5) . .
C26 C27 C28 C29 169.2(5) . .
C27 C28 C29 C30 -179.4(5) . .
C28 C29 C30 C31 176.1(6) . .
C29 C30 C31 C32 179.6(6) . .
O6 C33 C34 C35 -65.6(4) . .
C33 C34 C35 C36 179.3(3) . .
C34 C35 C36 C37 -175.7(4) . .
C35 C36 C37 C38 178.8(4) . .
C36 C37 C38 C39 -174.3(4) . .
C37 C38 C39 C40 179.6(4) . .
O1 C1 N1 C5 178.8(3) . .
C2 C1 N1 C5 -2.3(5) . .
O1 C1 N1 C8 1.4(5) . .
C2 C1 N1 C8 -179.8(3) . .
O2 C5 N1 C1 -178.0(3) . .
C4 C5 N1 C1 2.3(5) . .
O2 C5 N1 C8 -0.5(5) . .
C4 C5 N1 C8 179.8(3) . .
C9 C8 N1 C1 103.5(4) . .
C9 C8 N1 C5 -74.1(4) . .
O3 C10 N2 C9 1.2(5) . .
C11 C10 N2 C9 -176.8(3) . .
C8 C9 N2 C10 -86.0(4) . .
C12 C13 O4 C17 -12.7(5) . .
C14 C13 O4 C17 165.3(3) . .
C18 C17 O4 C13 -154.8(3) . .
C15 C14 O5 C25 -108.4(4) . .
C13 C14 O5 C25 78.6(4) . .
C26 C25 O5 C14 174.8(4) . .
C16 C15 O6 C33 20.4(5) . .
C14 C15 O6 C33 -159.1(3) . .
C34 C33 O6 C15 172.8(3) . .
